data_2009857
loop_
_publ_author_name
'Hua, Duy H.'
'Dantoing, Benoit'
'Robinson, Paul D.'
'Tran-Cong, Qui'
'Meyers, Cal Y.'

_publ_section_title
;Photoisomerization of tetraethyl
 6,8,15,17-tetrahydro-7<i>H</i>,16<i>H</i>-5,18[1',2']-benzeno-9,14-ethenodibenzo[<i>a</i>,<i>h</i>]cyclotetradecene-7,7,16,16-tetracarboxylate.
 Structure of tetraethyl
 2,3,3a,7b,9,10,10a,14b-hexahydro-1<i>H</i>,8<i>H</i>-3a,7b[1',2']-benzeno-10a,14b-ethenodibenzo[<i>a</i>,<i>e</i>]dicyclopenta[<i>c</i>,<i>g</i>]cyclooctene-2,2,9,9-tetracarboxylate
 as its methylene chloride solvate
;
_journal_issue 7
_journal_name_full 'Acta Crystallographica Section C'
_journal_page_first 1090
_journal_page_last 1093
_journal_paper_doi 10.1107/S0108270193014064
_journal_volume 50
_journal_year 1994
_chemical_formula_moiety 'C42 H42 O8, 0.5(C H2 Cl2)'
_chemical_formula_sum 'C43 H43 Cl O8'
_chemical_formula_weight 717.26
_chemical_name_systematic
;
tetraethyl 1H,8H-3a,7b[1'2']-benzeno-10a,14b-ethenodibenzo-
[a,e]dicyclopenta[c,g]cycloocten-2,2,9,9(3H,10H)tetracarboxylate
;
_space_group_IT_number 2
_space_group_name_Hall '-P 1'
_space_group_name_H-M_alt 'P -1'
_symmetry_cell_setting triclinic
_symmetry_space_group_name_H-M 'P -1'
_cell_angle_alpha 113.60(2)
_cell_angle_beta 109.71(2)
_cell_angle_gamma 99.33(2)
_cell_formula_units_Z 2
_cell_length_a 13.141(3)
_cell_length_b 14.219(3)
_cell_length_c 12.224(3)
_cell_measurement_reflns_used 25
_cell_measurement_temperature 296
_cell_measurement_theta_max 18.8
_cell_measurement_theta_min 12.2
_cell_volume 1849.8(10)
_computing_cell_refinement 'MSC/AFC Diffractometer Control Software'
_computing_data_collection
;MSC/AFC Diffractometer Control Software (Molecular Structure Corporation,
 1988)
;
_computing_data_reduction
;
PROCESS TEXSAN (Molecular Structure Corporation, 1985)
;
_computing_molecular_graphics 'ORTEP TEXSAN (Johnson, 1965)'
_computing_publication_material 'FINISH TEXSAN'
_computing_structure_refinement 'LS TEXSAN'
_computing_structure_solution 'SHELXS86 (Sheldrick, 1985)'
_diffrn_ambient_temperature 296
_diffrn_measurement_device 'Rigaku AFC5S diffractometer'
_diffrn_measurement_method \w/2\q
_diffrn_radiation_monochromator graphite
_diffrn_radiation_source x-ray_tube
_diffrn_radiation_type 'Mo K\a'
_diffrn_radiation_wavelength 0.71069
_diffrn_reflns_av_R_equivalents 0.017
_diffrn_reflns_limit_h_max 12
_diffrn_reflns_limit_h_min 0
_diffrn_reflns_limit_k_max 13
_diffrn_reflns_limit_k_min -13
_diffrn_reflns_limit_l_max 11
_diffrn_reflns_limit_l_min -11
_diffrn_reflns_number 3643
_diffrn_reflns_theta_max 20
_diffrn_reflns_theta_min 1.75
_diffrn_standards_decay_% 0.4
_diffrn_standards_interval_count 199
_diffrn_standards_number 3
_exptl_absorpt_coefficient_mu 0.153
_exptl_absorpt_correction_type none
_exptl_crystal_colour pale_yellow
_exptl_crystal_density_diffrn 1.288
_exptl_crystal_description equant
_exptl_crystal_F_000 758
_exptl_crystal_size_max 0.60
_exptl_crystal_size_mid 0.49
_exptl_crystal_size_min 0.47
_refine_diff_density_max 0.63
_refine_diff_density_min -0.35
_refine_ls_extinction_method none
_refine_ls_goodness_of_fit_obs 3.09
_refine_ls_hydrogen_treatment noref
_refine_ls_matrix_type full
_refine_ls_number_parameters 460
_refine_ls_number_reflns 2011
_refine_ls_R_factor_obs 0.067
_refine_ls_shift/esd_max 0.001
_refine_ls_structure_factor_coef F
_refine_ls_weighting_details 'w = 4F~o~^2^/\s^2^(F~o~^2^)'
_refine_ls_weighting_scheme calc
_refine_ls_wR_factor_obs 0.077
_reflns_number_observed 2011
_reflns_number_total 3438
_reflns_observed_criterion '[I > 3.0\s(I)]'
_cod_data_source_file cr1101.cif
_cod_data_source_block default
_cod_depositor_comments
;
 Changing the _atom_site_occupancy data item value from '?' to '1'
 for all fully occupied atom sites.

 Antanas Vaitkus,
 2017-02-13

The following automatic conversions were performed:

'_refine_ls_weighting_scheme' value 'w = 4F~o~^2^/\s^2^(F~o~^2^)' was
changed to 'calc'. New tag '_refine_ls_weighting_details' was
created. The value of the new tag was set to 'w =
4F~o~^2^/\s^2^(F~o~^2^)'.

Automatic conversion script
Id: cif_fix_values 3143 2015-03-26 13:38:13Z robertas 
;
_cod_original_cell_volume 1849.7(2)
_cod_original_formula_sum 'C43 H43 Cl1 O8'
_cod_database_code 2009857

loop_
_space_group_symop_id
_space_group_symop_operation_xyz
1 x,y,z
2 -x,-y,-z

loop_
_atom_site_aniso_label
_atom_site_aniso_U_11
_atom_site_aniso_U_22
_atom_site_aniso_U_33
_atom_site_aniso_U_12
_atom_site_aniso_U_13
_atom_site_aniso_U_23
O1 0.092(6) 0.112(7) 0.105(7) 0.007(5) 0.065(6) 0.024(5)
O2 0.071(5) 0.088(6) 0.095(6) 0.025(5) 0.039(5) 0.004(5)
O3 0.050(5) 0.111(6) 0.071(5) 0.022(5) 0.005(4) 0.007(5)
O4 0.076(6) 0.082(6) 0.099(7) 0.009(5) -0.010(5) -0.012(5)
O5 0.088(5) 0.054(4) 0.044(4) 0.030(4) 0.015(4) 0.018(4)
O6 0.103(6) 0.058(4) 0.064(5) 0.047(4) 0.031(4) 0.023(4)
O7 0.054(5) 0.043(4) 0.093(5) 0.005(4) 0.020(4) 0.014(4)
O8 0.061(5) 0.067(5) 0.136(7) 0.021(4) 0.042(5) 0.017(5)
C1 0.046(7) 0.062(7) 0.052(6) 0.017(6) 0.010(5) 0.020(5)
C2 0.038(6) 0.063(7) 0.054(7) 0.008(6) 0.019(6) 0.014(6)
C3 0.055(7) 0.053(6) 0.057(7) 0.011(6) 0.026(6) 0.021(5)
C3a 0.048(6) 0.035(5) 0.038(6) 0.011(5) 0.019(5) 0.015(5)
C3b 0.061(7) 0.035(6) 0.036(6) 0.014(5) 0.017(5) 0.020(5)
C4 0.061(7) 0.038(6) 0.048(6) 0.021(5) 0.020(5) 0.014(5)
C5 0.078(8) 0.035(6) 0.044(6) 0.015(6) 0.022(6) 0.009(5)
C6 0.089(9) 0.043(7) 0.057(7) 0.029(6) 0.036(6) 0.018(6)
C7 0.053(6) 0.041(6) 0.044(6) 0.018(5) 0.015(5) 0.014(5)
C7a 0.061(7) 0.036(6) 0.036(6) 0.022(6) 0.022(6) 0.020(5)
C7b 0.044(6) 0.034(6) 0.029(5) 0.008(5) 0.008(5) 0.011(5)
C8 0.057(7) 0.039(6) 0.046(6) 0.021(5) 0.025(5) 0.019(5)
C9 0.056(7) 0.033(6) 0.040(6) 0.017(5) 0.016(5) 0.016(5)
C10 0.052(6) 0.041(6) 0.048(6) 0.011(5) 0.020(5) 0.019(5)
C10a 0.052(6) 0.029(5) 0.039(6) 0.008(5) 0.012(5) 0.019(5)
C10b 0.060(7) 0.035(5) 0.044(7) 0.021(6) 0.022(7) 0.025(5)
C11 0.055(7) 0.042(6) 0.055(7) 0.012(5) 0.018(6) 0.027(6)
C12 0.090(10) 0.064(7) 0.051(7) 0.023(6) 0.040(7) 0.029(6)
C13 0.090(10) 0.061(7) 0.047(7) 0.012(7) 0.024(7) 0.027(6)
C14 0.063(7) 0.054(6) 0.052(8) 0.016(6) 0.020(6) 0.029(6)
C14a 0.059(8) 0.032(5) 0.037(7) 0.016(5) 0.013(6) 0.018(5)
C14b 0.050(6) 0.037(6) 0.037(6) 0.016(5) 0.018(5) 0.014(5)
C15 0.051(7) 0.046(6) 0.052(6) 0.023(5) 0.023(5) 0.024(5)
C16 0.063(7) 0.030(5) 0.046(6) 0.023(5) 0.022(6) 0.016(5)
C17 0.066(8) 0.025(5) 0.046(7) 0.022(5) 0.022(6) 0.021(5)
C18 0.054(7) 0.036(6) 0.036(6) 0.019(5) 0.025(6) 0.015(5)
C19 0.073(8) 0.058(7) 0.055(7) 0.018(6) 0.032(6) 0.024(6)
C20 0.081(9) 0.061(7) 0.072(8) 0.027(6) 0.044(7) 0.036(6)
C21 0.087(9) 0.062(7) 0.049(7) 0.034(7) 0.040(7) 0.034(6)
C22 0.071(7) 0.041(6) 0.044(7) 0.022(5) 0.026(6) 0.023(5)
C23 0.055(8) 0.090(10) 0.070(10) 0.016(8) 0.021(7) 0.022(8)
C24 0.080(10) 0.22(2) 0.32(3) -0.020(10) 0.11(2) -0.02(2)
C25 0.18(2) 0.15(2) 0.25(2) 0.03(2) 0.11(2) 0.02(2)
C26 0.051(8) 0.090(10) 0.070(10) 0.017(8) 0.020(7) 0.020(8)
C27 0.060(10) 0.170(10) 0.100(10) 0.030(10) 0.010(10) 0.030(10)
C28 0.080(10) 0.35(3) 0.14(2) 0.05(2) 0.010(10) -0.02(2)
C29 0.069(8) 0.034(6) 0.056(8) 0.014(5) 0.015(6) 0.016(6)
C30 0.180(10) 0.090(10) 0.035(8) 0.070(10) 0.036(8) 0.015(7)
C31 0.28(2) 0.17(2) 0.100(10) -0.050(10) 0.140(10) 0.000(10)
C32 0.056(8) 0.062(9) 0.055(7) 0.014(7) 0.014(6) 0.026(7)
C33 0.048(8) 0.079(9) 0.130(10) -0.005(7) 0.005(7) 0.027(8)
C34 0.090(10) 0.090(10) 0.140(10) -0.028(8) -0.003(9) 0.010(10)

loop_
_atom_site_label
_atom_site_fract_x
_atom_site_fract_y
_atom_site_fract_z
_atom_site_U_iso_or_equiv
_atom_site_thermal_displace_type
_atom_site_calc_flag
_atom_site_calc_attached_atom
_atom_site_occupancy
O1 1.0092(7) 0.3724(7) 0.5520(8) 0.111(3) Uani ? ? 1
O2 0.9162(6) 0.2000(7) 0.4921(8) 0.100(3) Uani ? ? 1
O3 1.0996(6) 0.3635(6) 0.8067(7) 0.099(3) Uani ? ? 1
O4 1.0563(6) 0.5142(7) 0.8822(8) 0.125(3) Uani ? ? 1
O5 0.2412(5) 0.0247(4) 0.0191(6) 0.068(2) Uani ? ? 1
O6 0.3573(6) -0.0545(5) 0.1022(6) 0.077(2) Uani ? ? 1
O7 0.1159(5) -0.0774(5) 0.1294(6) 0.076(2) Uani ? ? 1
O8 0.1069(6) 0.0891(6) 0.2312(7) 0.101(3) Uani ? ? 1
C1 0.8440(8) 0.2717(7) 0.6988(8) 0.060(3) Uani ? ? 1
C2 0.9153(8) 0.3529(8) 0.6790(9) 0.059(3) Uani ? ? 1
C3 0.8400(8) 0.4212(7) 0.6607(8) 0.058(3) Uani ? ? 1
C3a 0.7137(7) 0.3443(6) 0.5748(8) 0.042(3) Uani ? ? 1
C3b 0.6297(8) 0.3993(7) 0.6116(8) 0.045(3) Uani ? ? 1
C4 0.6666(7) 0.5026(7) 0.7222(8) 0.052(3) Uani ? ? 1
C5 0.5900(10) 0.5522(7) 0.7484(8) 0.058(3) Uani ? ? 1
C6 0.4750(10) 0.5021(8) 0.6680(10) 0.064(4) Uani ? ? 1
C7 0.4361(7) 0.3988(7) 0.5564(8) 0.050(3) Uani ? ? 1
C7a 0.5105(8) 0.3464(6) 0.5270(8) 0.043(3) Uani ? ? 1
C7b 0.4698(7) 0.2337(6) 0.4034(8) 0.041(3) Uani ? ? 1
C8 0.3414(7) 0.1945(6) 0.3076(8) 0.047(3) Uani ? ? 1
C9 0.2878(8) 0.0687(6) 0.2410(8) 0.045(3) Uani ? ? 1
C10 0.3521(7) 0.0487(6) 0.3559(8) 0.050(3) Uani ? ? 1
C10a 0.4765(7) 0.1357(6) 0.4421(8) 0.042(3) Uani ? ? 1
C10b 0.5175(9) 0.1839(6) 0.5933(8) 0.044(3) Uani ? ? 1
C11 0.4444(7) 0.1821(7) 0.6510(10) 0.052(3) Uani ? ? 1
C12 0.4850(10) 0.2285(8) 0.7880(10) 0.066(4) Uani ? ? 1
C13 0.6010(10) 0.2770(8) 0.8670(10) 0.070(4) Uani ? ? 1
C14 0.6777(8) 0.2816(7) 0.8130(10) 0.058(4) Uani ? ? 1
C14a 0.6366(8) 0.2351(6) 0.6752(9) 0.045(3) Uani ? ? 1
C14b 0.7154(7) 0.2433(6) 0.6095(8) 0.043(3) Uani ? ? 1
C15 0.6721(8) 0.1362(7) 0.4852(9) 0.049(3) Uani ? ? 1
C16 0.5604(9) 0.0849(6) 0.4063(8) 0.047(3) Uani ? ? 1
C17 0.5497(8) 0.2481(6) 0.3410(10) 0.044(3) Uani ? ? 1
C18 0.6682(8) 0.3042(6) 0.4257(8) 0.041(3) Uani ? ? 1
C19 0.7398(8) 0.3269(7) 0.3700(10) 0.063(4) Uani ? ? 1
C20 0.6990(10) 0.2930(8) 0.2350(10) 0.067(4) Uani ? ? 1
C21 0.5830(10) 0.2346(8) 0.1526(9) 0.059(4) Uani ? ? 1
C22 0.5110(8) 0.2147(6) 0.2050(10) 0.051(3) Uani ? ? 1
C23 0.9460(10) 0.2960(10) 0.5640(10) 0.082(5) Uani ? ? 1
C24 1.0310(10) 0.328(2) 0.419(3) 0.270(10) Uani ? ? 1
C25 1.123(2) 0.349(2) 0.460(2) 0.220(10) Uani ? ? 1
C26 1.0310(10) 0.4220(10) 0.8030(10) 0.080(10) Uani ? ? 1
C27 1.2160(10) 0.4180(10) 0.9130(10) 0.130(10) Uani ? ? 1
C28 1.2920(10) 0.408(2) 0.867(2) 0.260(10) Uani ? ? 1
C29 0.3037(9) 0.0064(7) 0.1170(10) 0.060(4) Uani ? ? 1
C30 0.2320(10) -0.0400(10) -0.1140(10) 0.110(10) Uani ? ? 1
C31 0.298(2) 0.0170(10) -0.1480(10) 0.210(10) Uani ? ? 1
C32 0.1600(9) 0.0310(10) 0.2010(10) 0.063(4) Uani ? ? 1
C33 -0.0080(10) -0.1270(10) 0.0780(10) 0.109(4) Uani ? ? 1
C34 -0.0420(10) -0.2360(10) -0.0270(10) 0.150(10) Uani ? ? 1
H1a 0.8636 0.2074 0.6744 0.072 Uiso calc C(1) 1
H1b 0.8581 0.3031 0.7896 0.072 Uiso calc C(1) 1
H3a 0.8611 0.4578 0.6173 0.070 Uiso calc C(3) 1
H3b 0.8495 0.4735 0.7451 0.070 Uiso calc C(3) 1
H4 0.7465 0.5394 0.7803 0.062 Uiso calc C(4) 1
H5 0.6174 0.6226 0.8240 0.070 Uiso calc C(5) 1
H6 0.4217 0.5363 0.6869 0.077 Uiso calc C(6) 1
H7 0.3559 0.3636 0.4991 0.060 Uiso calc C(7) 1
H8a 0.3022 0.2278 0.3561 0.056 Uiso calc C(8) 1
H8b 0.3338 0.2146 0.2407 0.056 Uiso calc C(8) 1
H10a 0.3562 -0.0227 0.3208 0.060 Uiso calc C(10) 1
H10b 0.3125 0.0557 0.4094 0.060 Uiso calc C(10) 1
H11 0.3638 0.1482 0.5953 0.062 Uiso calc C(11) 1
H12 0.4329 0.2266 0.8264 0.079 Uiso calc C(12) 1
H13 0.6303 0.3081 0.9609 0.084 Uiso calc C(13) 1
H14 0.7581 0.3165 0.8692 0.070 Uiso calc C(14) 1
H15 0.7253 0.1045 0.4625 0.059 Uiso calc C(15) 1
H16 0.5335 0.0166 0.3278 0.056 Uiso calc C(16) 1
H19 0.8194 0.3672 0.4272 0.076 Uiso calc C(19) 1
H20 0.7496 0.3096 0.2004 0.080 Uiso calc C(20) 1
H21 0.5538 0.2084 0.0594 0.071 Uiso calc C(21) 1
H22 0.4311 0.1767 0.1473 0.061 Uiso calc C(22) 1
H24a 0.9931 0.2511 0.3640 0.324 Uiso calc C(24) 1
H24b 1.0055 0.3636 0.3698 0.324 Uiso calc C(24) 1
H25a 1.1585 0.4239 0.5254 0.264 Uiso calc C(25) 1
H25b 1.1450 0.3056 0.5004 0.264 Uiso calc C(25) 1
H25c 1.1456 0.3348 0.3911 0.264 Uiso calc C(25) 1
H27a 1.2279 0.4937 0.9629 0.156 Uiso calc C(27) 1
H27b 1.2255 0.3870 0.9703 0.156 Uiso calc C(27) 1
H28a 1.2794 0.3329 0.8160 0.312 Uiso calc C(28) 1
H28b 1.3669 0.4437 0.9385 0.312 Uiso calc C(28) 1
H28c 1.2835 0.4408 0.8112 0.312 Uiso calc C(28) 1
H30a 0.1539 -0.0661 -0.1768 0.132 Uiso calc C(30) 1
H30b 0.2563 -0.0998 -0.1164 0.132 Uiso calc C(30) 1
H31a 0.3758 0.0469 -0.0839 0.252 Uiso calc C(31) 1
H31b 0.2908 -0.0300 -0.2332 0.252 Uiso calc C(31) 1
H31c 0.2714 0.0753 -0.1511 0.252 Uiso calc C(31) 1
H33a -0.0252 -0.1277 0.1469 0.131 Uiso calc C(33) 1
H33b -0.0464 -0.0863 0.0443 0.131 Uiso calc C(33) 1
H34a -0.1232 -0.2700 -0.0633 0.180 Uiso calc C(34) 1
H34b -0.0038 -0.2760 0.0079 0.180 Uiso calc C(34) 1
H34c -0.0231 -0.2343 -0.0944 0.180 Uiso calc C(34) 1
C35 0.0 0.0 0.5 0.31(2) Uiso ? ? 1
Cl1 0.1279(8) 0.0902(8) 0.6070(10) 0.197(4) Uiso ? ? 0.5
Cl2 -0.0915(8) -0.0318(7) 0.5270(10) 0.174(3) Uiso ? ? 0.5

loop_
_atom_type_symbol
_atom_type_scat_dispersion_real
_atom_type_scat_dispersion_imag
_atom_type_scat_source
C .002 .002 International_Tables_Vol_IV_Table_2.3.1
H 0 0 International_Tables_Vol_IV_Table_2.3.1
O .008 .006 International_Tables_Vol_IV_Table_2.3.1
Cl .132 .159 International_Tables_Vol_IV_Table_2.3.1

loop_
_geom_angle_atom_site_label_1
_geom_angle_atom_site_label_2
_geom_angle_atom_site_label_3
_geom_angle
_geom_angle_publ_flag
C23 O1 C24 116.0(10) no
C26 O3 C27 117.2(9) no
C29 O5 C30 117.6(7) no
C32 O7 C33 116.7(8) no
C2 C1 C14b 108.3(7) yes
C1 C2 C3 101.8(7) yes
C1 C2 C23 112.3(9) yes
C1 C2 C26 110.4(8) yes
C3 C2 C23 115.8(8) yes
C3 C2 C26 111.3(9) yes
C23 C2 C26 105.2(8) no
C2 C3 C3a 108.4(7) yes
C3 C3a C3b 112.5(7) yes
C3 C3a C14b 102.0(6) yes
C3 C3a C18 115.2(7) yes
C3b C3a C14b 111.6(6) yes
C3b C3a C18 103.5(7) yes
C14b C3a C18 112.3(6) yes
C3a C3b C4 122.8(8) yes
C3a C3b C7a 119.0(8) yes
C4 C3b C7a 118.2(8) no
C3b C4 C5 121.4(8) no
C4 C5 C6 121.0(8) no
C5 C6 C7 118.4(9) no
C6 C7 C7a 122.3(8) no
C3b C7a C7 118.8(8) no
C3b C7a C7b 118.3(8) yes
C7 C7a C7b 122.9(8) yes
C7a C7b C8 112.9(7) yes
C7a C7b C10a 112.3(6) yes
C7a C7b C17 104.5(7) yes
C8 C7b C10a 102.4(6) yes
C8 C7b C17 113.4(7) yes
C10a C7b C17 111.7(6) yes
C7b C8 C9 110.3(7) yes
C8 C9 C10 101.2(6) yes
C8 C9 C29 113.9(7) yes
C8 C9 C32 112.3(8) yes
C10 C9 C29 112.8(7) yes
C10 C9 C32 109.7(7) yes
C29 C9 C32 107.0(7) no
C9 C10 C10a 108.6(7) yes
C7b C10a C10 105.0(6) yes
C7b C10a C10b 109.3(6) yes
C7b C10a C16 111.0(7) yes
C10 C10a C10b 113.8(7) yes
C10 C10a C16 109.6(7) yes
C10b C10a C16 108.2(7) yes
C10a C10b C11 123.7(9) yes
C10a C10b C14a 117.1(9) yes
C11 C10b C14a 119.2(8) no
C10b C11 C12 121.9(9) no
C11 C12 C13 118.3(9) no
C12 C13 C14 121.4(9) no
C13 C14 C14a 119.9(9) no
C10b C14a C14 119.2(9) no
C10b C14a C14b 118.2(8) yes
C14 C14a C14b 122.5(9) yes
C1 C14b C3a 104.1(7) yes
C1 C14b C14a 114.4(7) yes
C1 C14b C15 110.2(7) yes
C3a C14b C14a 110.1(6) yes
C3a C14b C15 110.9(7) yes
C14a C14b C15 107.3(7) yes
C14b C15 C16 120.8(8) yes
C10a C16 C15 119.4(8) yes
C7b C17 C18 118.0(8) yes
C7b C17 C22 123.6(9) yes
C18 C17 C22 118.3(9) no
C3a C18 C17 119.9(8) yes
C3a C18 C19 122.0(9) yes
C17 C18 C19 117.9(8) no
C18 C19 C20 122.5(9) no
C19 C20 C21 118.7(9) no
C20 C21 C22 119.8(9) no
C17 C22 C21 122.7(9) no
O1 C23 O2 124.0(10) no
O1 C23 C2 110.0(10) no
O2 C23 C2 127.0(10) no
O1 C24 C25 103(3) no
O3 C26 O4 125.0(10) no
O3 C26 C2 109.0(10) no
O4 C26 C2 125.0(10) no
O3 C27 C28 111.0(10) no
O5 C29 O6 123.4(9) no
O5 C29 C9 109.3(8) no
O6 C29 C9 127.2(9) no
O5 C30 C31 114.0(10) no
O7 C32 O8 125.0(10) no
O7 C32 C9 109.8(9) no
O8 C32 C9 125.0(10) no
O7 C33 C34 108.0(10) no
Cl1 C35 Cl2 127.2(4) no

loop_
_geom_bond_atom_site_label_1
_geom_bond_atom_site_label_2
_geom_bond_site_symmetry_1
_geom_bond_site_symmetry_2
_geom_bond_distance
_geom_bond_publ_flag
O1 C23 . . 1.340(10) no
O1 C24 . . 1.63(3) no
O2 C23 . . 1.200(10) no
O3 C26 . . 1.330(10) no
O3 C27 . . 1.450(10) no
O4 C26 . . 1.170(10) no
O5 C29 . . 1.350(10) no
O5 C30 . . 1.460(10) no
O6 C29 . . 1.199(9) no
O7 C32 . . 1.330(10) no
O7 C33 . . 1.450(10) no
O8 C32 . . 1.200(10) no
C1 C2 . . 1.520(10) yes
C1 C14b . . 1.550(10) yes
C2 C3 . . 1.520(10) yes
C2 C23 . . 1.530(10) no
C2 C26 . . 1.530(10) no
C3 C3a . . 1.540(10) yes
C3a C3b . . 1.540(10) yes
C3a C14b . . 1.650(10) yes
C3a C18 . . 1.530(10) yes
C3b C4 . . 1.400(10) no
C3b C7a . . 1.410(10) no
C4 C5 . . 1.380(10) no
C5 C6 . . 1.360(10) no
C6 C7 . . 1.400(10) no
C7 C7a . . 1.380(10) no
C7a C7b . . 1.540(10) yes
C7b C8 . . 1.540(10) yes
C7b C10a . . 1.650(10) yes
C7b C17 . . 1.530(10) yes
C8 C9 . . 1.550(10) yes
C9 C10 . . 1.540(10) yes
C9 C29 . . 1.520(10) no
C9 C32 . . 1.510(10) no
C10 C10a . . 1.570(10) yes
C10a C10b . . 1.540(10) yes
C10a C16 . . 1.500(10) yes
C10b C11 . . 1.370(10) no
C10b C14a . . 1.400(10) no
C11 C12 . . 1.390(10) no
C12 C13 . . 1.370(10) no
C13 C14 . . 1.380(10) no
C14 C14a . . 1.390(10) no
C14a C14b . . 1.530(10) yes
C14b C15 . . 1.490(10) yes
C15 C16 . . 1.320(10) yes
C17 C18 . . 1.410(10) no
C17 C22 . . 1.400(10) no
C18 C19 . . 1.400(10) no
C19 C20 . . 1.390(10) no
C20 C21 . . 1.380(10) no
C21 C22 . . 1.370(10) no
C24 C25 . . 1.07(2) no
C27 C28 . . 1.30(2) no
C30 C31 . . 1.37(2) no
C33 C34 . . 1.430(10) no
C35 Cl1 . . 1.630(10) no
C35 Cl2 . . 1.404(9) no

loop_
_geom_torsion_atom_site_label_1
_geom_torsion_atom_site_label_2
_geom_torsion_atom_site_label_3
_geom_torsion_atom_site_label_4
_geom_torsion
O1 C23 C2 C1 -179.7(8)
O1 C23 C2 C3 64.0(10)
O1 C23 C2 C26 -60.0(10)
O2 C23 O1 C24 8(2)
O2 C23 C2 C1 2(2)
O2 C23 C2 C3 -114.0(10)
O2 C23 C2 C26 122.0(10)
O3 C26 C2 C1 75.0(10)
O3 C26 C2 C3 -172.5(8)
O3 C26 C2 C23 -46.0(10)
O4 C26 O3 C27 -3(2)
O4 C26 C2 C1 -105.0(10)
O4 C26 C2 C3 7(2)
O4 C26 C2 C23 133.0(10)
O5 C29 C9 C8 -67.8(9)
O5 C29 C9 C10 177.6(7)
O5 C29 C9 C32 56.9(9)
O6 C29 O5 C30 5.0(10)
O6 C29 C9 C8 116.0(10)
O6 C29 C9 C10 1.0(10)
O6 C29 C9 C32 -119.0(10)
O7 C32 C9 C8 172.2(7)
O7 C32 C9 C10 -76.1(9)
O7 C32 C9 C29 46.6(9)
O8 C32 O7 C33 5.0(10)
O8 C32 C9 C8 -10.0(10)
O8 C32 C9 C10 102.0(10)
O8 C32 C9 C29 -136.0(10)
C1 C2 C3 C3a -39.9(9)
C1 C14b C3a C3 -5.3(8)
C1 C14b C3a C3b -125.6(7)
C1 C14b C3a C18 118.6(8)
C1 C14b C14a C10b -164.4(7)
C1 C14b C14a C14 19.0(10)
C1 C14b C15 C16 166.7(8)
C2 C1 C14b C3a -18.9(9)
C2 C1 C14b C14a -139.0(7)
C2 C1 C14b C15 100.1(8)
C2 C3 C3a C3b 147.6(7)
C2 C3 C3a C14b 27.9(8)
C2 C3 C3a C18 -94.1(8)
C2 C23 O1 C24 -170.0(10)
C2 C26 O3 C27 176.4(9)
C3 C2 C1 C14b 35.7(9)
C3 C3a C3b C4 -8.0(10)
C3 C3a C3b C7a 168.9(7)
C3 C3a C14b C14a 117.8(7)
C3 C3a C14b C15 -123.7(7)
C3 C3a C18 C17 -169.9(7)
C3 C3a C18 C19 6.0(10)
C3a C3 C2 C23 82.0(10)
C3a C3 C2 C26 -157.6(7)
C3a C3b C4 C5 176.4(8)
C3a C3b C7a C7 -176.4(7)
C3a C3b C7a C7b 2.0(10)
C3a C14b C14a C10b 78.8(8)
C3a C14b C14a C14 -97.5(9)
C3a C14b C15 C16 -79.0(10)
C3a C18 C17 C7b 3.0(10)
C3a C18 C17 C22 178.6(7)
C3a C18 C19 C20 -178.5(8)
C3b C3a C14b C14a -2.6(9)
C3b C3a C14b C15 115.9(8)
C3b C3a C18 C17 -46.7(9)
C3b C3a C18 C19 129.4(8)
C3b C4 C5 C6 .0(10)
C3b C7a C7 C6 -1.0(10)
C3b C7a C7b C8 -170.1(7)
C3b C7a C7b C10a 74.8(9)
C3b C7a C7b C17 -46.4(9)
C4 C3b C3a C14b 106.3(8)
C4 C3b C3a C18 -132.6(8)
C4 C3b C7a C7 .0(10)
C4 C3b C7a C7b 178.6(7)
C4 C5 C6 C7 -1.0(10)
C5 C4 C3b C7a .0(10)
C5 C6 C7 C7a 1.0(10)
C6 C7 C7a C7b -178.9(8)
C7 C7a C7b C8 8.0(10)
C7 C7a C7b C10a -106.9(9)
C7 C7a C7b C17 131.8(8)
C7a C3b C3a C14b -77.1(9)
C7a C3b C3a C18 43.9(9)
C7a C7b C8 C9 -145.7(7)
C7a C7b C10a C10 124.9(7)
C7a C7b C10a C10b 2.0(10)
C7a C7b C10a C16 -116.8(8)
C7a C7b C17 C18 44.1(9)
C7a C7b C17 C22 -131.7(7)
C7b C8 C9 C10 36.1(9)
C7b C8 C9 C29 -85.2(9)
C7b C8 C9 C32 153.0(7)
C7b C10a C10 C9 18.6(8)
C7b C10a C10b C11 95.9(9)
C7b C10a C10b C14a -82.2(8)
C7b C10a C16 C15 78.0(10)
C7b C17 C18 C19 -173.7(7)
C7b C17 C22 C21 175.6(8)
C8 C7b C10a C10 3.6(8)
C8 C7b C10a C10b -118.9(7)
C8 C7b C10a C16 121.9(7)
C8 C7b C17 C18 167.4(7)
C8 C7b C17 C22 -8.0(10)
C8 C9 C10 C10a -32.6(8)
C9 C8 C7b C10a -24.8(8)
C9 C8 C7b C17 95.7(8)
C9 C10 C10a C10b 138.0(7)
C9 C10 C10a C16 -100.7(8)
C9 C29 O5 C30 -171.7(9)
C9 C32 O7 C33 -177.6(8)
C10 C10a C7b C17 -118.1(7)
C10 C10a C10b C11 -21.0(10)
C10 C10a C10b C14a 160.9(7)
C10 C10a C16 C15 -166.1(7)
C10a C7b C17 C18 -77.6(8)
C10a C7b C17 C22 106.6(8)
C10a C10 C9 C29 89.4(8)
C10a C10 C9 C32 -151.5(7)
C10a C10b C11 C12 -178.7(8)
C10a C10b C14a C14 178.9(7)
C10a C10b C14a C14b 2.0(10)
C10a C16 C15 C14b .0(10)
C10b C10a C7b C17 119.5(8)
C10b C10a C16 C15 -41.0(10)
C10b C11 C12 C13 .0(10)
C10b C14a C14 C13 .0(10)
C10b C14a C14b C15 -42.0(9)
C11 C10b C10a C16 -143.1(8)
C11 C10b C14a C14 1.0(10)
C11 C10b C14a C14b -175.7(7)
C11 C12 C13 C14 1.0(10)
C12 C11 C10b C14a -1.0(10)
C12 C13 C14 C14a -1.0(10)
C13 C14 C14a C14b 176.3(8)
C14 C14a C14b C15 141.8(8)
C14a C10b C10a C16 38.8(9)
C14a C14b C3a C18 -118.3(8)
C14a C14b C15 C16 42.0(10)
C14b C1 C2 C23 -88.9(9)
C14b C1 C2 C26 154.0(8)
C14b C3a C18 C17 73.9(9)
C14b C3a C18 C19 -110.0(8)
C15 C14b C3a C18 .0(10)
C16 C10a C7b C17 0.2(9)
C17 C18 C19 C20 -2.0(10)
C17 C22 C21 C20 -2.0(10)
C18 C17 C22 C21 .0(10)
C18 C19 C20 C21 .0(10)
C19 C18 C17 C22 2.0(10)
C19 C20 C21 C22 2.0(10)
C23 O1 C24 C25 -117(2)
C26 O3 C27 C28 -125(2)
C29 O5 C30 C31 -105.0(10)
C32 O7 C33 C34 162.0(10)
